data_4101003
_journal_name_full 'Journal of the American Chemical Society'
_journal_paper_doi 10.1021/ja052707x
_journal_year 2006
_chemical_formula_sum 'C32 H41 Fe N2 O3'
_chemical_formula_weight 557.52
_space_group_IT_number 62
_symmetry_cell_setting orthorhombic
_symmetry_space_group_name_Hall '-P 2ac 2n'
_symmetry_space_group_name_H-M 'P n m a'
_cell_angle_alpha 90.00
_cell_angle_beta 90.00
_cell_angle_gamma 90.00
_cell_formula_units_Z 4
_cell_length_a 14.0433(9)
_cell_length_b 21.5586(13)
_cell_length_c 10.1035(6)
_cell_measurement_temperature 193(2)
_cell_volume 3058.9(3)
_diffrn_ambient_temperature 193(2)
_exptl_crystal_density_diffrn 1.211
_cod_depositor_comments
;
The following automatic conversions were performed:
'_symmetry_cell_setting' value 'Orthorhombic' changed to 'orthorhombic'
according to '/home/saulius/struct/CIF-dictionaries/cif_core.dic'
dictionary named 'cif_core.dic' version 2.4.1 from 2010-06-29.

Automatic conversion script
Id: cif_fix_enum 1527 2010-12-29 10:47:43Z saulius 
;
_cod_database_code 4101003

loop_
_symmetry_equiv_pos_as_xyz
'x, y, z'
'-x+1/2, -y, z+1/2'
'x+1/2, -y+1/2, -z+1/2'
'-x, y+1/2, -z'
'-x, -y, -z'
'x-1/2, y, -z-1/2'
'-x-1/2, y-1/2, z-1/2'
'x, -y-1/2, z'

loop_
_atom_site_label
_atom_site_type_symbol
_atom_site_fract_x
_atom_site_fract_y
_atom_site_fract_z
_atom_site_U_iso_or_equiv
_atom_site_adp_type
_atom_site_occupancy
_atom_site_symmetry_multiplicity
_atom_site_calc_flag
_atom_site_refinement_flags
_atom_site_disorder_assembly
_atom_site_disorder_group
Fe1 Fe 0.644332(19) 0.2500 0.18643(3) 0.02607(9) Uani 1 2 d S . .
N11 N 0.57428(8) 0.18443(5) 0.08922(11) 0.0262(2) Uani 1 1 d . . .
C11 C 0.49127(10) 0.19216(6) 0.02748(13) 0.0295(3) Uani 1 1 d . . .
C21 C 0.44858(14) 0.2500 0.0085(2) 0.0320(4) Uani 1 2 d S . .
H21A H 0.3855 0.2500 -0.0195 0.038 Uiso 1 2 calc SR . .
C31 C 0.43962(12) 0.13681(7) -0.03077(17) 0.0412(4) Uani 1 1 d . . .
H31A H 0.4267 0.1072 0.0379 0.062 Uiso 1 1 calc R . .
H31B H 0.4787 0.1179 -0.0974 0.062 Uiso 1 1 calc R . .
H31C H 0.3808 0.1503 -0.0697 0.062 Uiso 1 1 calc R . .
C12 C 0.61474(10) 0.12262(6) 0.08284(14) 0.0294(3) Uani 1 1 d . . .
C22 C 0.58878(10) 0.07718(6) 0.17599(14) 0.0320(3) Uani 1 1 d . . .
C32 C 0.62937(11) 0.01823(7) 0.16318(17) 0.0401(4) Uani 1 1 d . . .
H32A H 0.6133 -0.0125 0.2239 0.048 Uiso 1 1 calc R . .
C42 C 0.69225(11) 0.00442(7) 0.06345(18) 0.0440(4) Uani 1 1 d . . .
H42A H 0.7176 -0.0353 0.0564 0.053 Uiso 1 1 calc R . .
C52 C 0.71767(12) 0.04958(7) -0.02610(18) 0.0435(4) Uani 1 1 d . . .
H52A H 0.7602 0.0399 -0.0936 0.052 Uiso 1 1 calc R . .
C62 C 0.68089(11) 0.10952(7) -0.01769(16) 0.0370(3) Uani 1 1 d . . .
C72 C 0.51955(11) 0.08956(7) 0.28795(16) 0.0385(4) Uani 1 1 d . . .
H72A H 0.4918 0.1308 0.2740 0.046 Uiso 1 1 calc R . .
C82 C 0.43800(13) 0.04252(9) 0.2918(2) 0.0558(5) Uani 1 1 d . . .
H82A H 0.4080 0.0406 0.2065 0.084 Uiso 1 1 calc R . .
H82B H 0.3921 0.0550 0.3569 0.084 Uiso 1 1 calc R . .
H82C H 0.4627 0.0024 0.3144 0.084 Uiso 1 1 calc R . .
C92 C 0.57114(14) 0.09014(9) 0.42148(17) 0.0538(5) Uani 1 1 d . . .
H92A H 0.6223 0.1196 0.4187 0.081 Uiso 1 1 calc R . .
H92B H 0.5963 0.0496 0.4394 0.081 Uiso 1 1 calc R . .
H92C H 0.5272 0.1015 0.4900 0.081 Uiso 1 1 calc R . .
C102 C 0.71328(15) 0.15832(8) -0.11657(19) 0.0536(5) Uani 1 1 d . . .
H10A H 0.6897 0.1986 -0.0859 0.064 Uiso 1 1 calc R . .
C112 C 0.82205(17) 0.16200(11) -0.1234(3) 0.0774(7) Uani 1 1 d . . .
H11A H 0.8404 0.1960 -0.1793 0.116 Uiso 1 1 calc R . .
H11B H 0.8468 0.1240 -0.1590 0.116 Uiso 1 1 calc R . .
H11C H 0.8472 0.1683 -0.0361 0.116 Uiso 1 1 calc R . .
C122 C 0.6714(2) 0.14652(13) -0.2534(2) 0.0876(8) Uani 1 1 d . . .
H12A H 0.6031 0.1475 -0.2483 0.131 Uiso 1 1 calc R . .
H12B H 0.6917 0.1066 -0.2847 0.131 Uiso 1 1 calc R . .
H12C H 0.6929 0.1781 -0.3135 0.131 Uiso 1 1 calc R . .
C13 C 0.73284(11) 0.19474(7) 0.23694(17) 0.0400(4) Uani 1 1 d . . .
O13 O 0.79303(9) 0.16307(6) 0.27319(17) 0.0656(4) Uani 1 1 d . . .
C14 C 0.57312(18) 0.2500 0.3429(2) 0.0405(5) Uani 1 2 d S . .
O14 O 0.53050(19) 0.2500 0.4384(2) 0.0804(7) Uani 1 2 d S . .

loop_
_atom_site_aniso_label
_atom_site_aniso_U_11
_atom_site_aniso_U_22
_atom_site_aniso_U_33
_atom_site_aniso_U_23
_atom_site_aniso_U_13
_atom_site_aniso_U_12
Fe1 0.02814(15) 0.02276(14) 0.02732(15) 0.000 -0.00471(11) 0.000
N11 0.0314(6) 0.0212(5) 0.0260(6) -0.0001(4) -0.0016(5) 0.0004(4)
C11 0.0338(7) 0.0270(7) 0.0276(7) 0.0006(5) -0.0047(6) -0.0033(5)
C21 0.0299(10) 0.0302(10) 0.0359(11) 0.000 -0.0101(8) 0.000
C31 0.0461(9) 0.0303(7) 0.0471(9) -0.0016(7) -0.0168(8) -0.0052(6)
C12 0.0333(7) 0.0224(6) 0.0324(7) -0.0021(5) -0.0059(6) -0.0004(5)
C22 0.0318(7) 0.0266(7) 0.0377(8) 0.0021(6) -0.0065(6) -0.0008(5)
C32 0.0423(9) 0.0259(7) 0.0520(10) 0.0065(6) -0.0096(7) -0.0009(6)
C42 0.0422(9) 0.0248(7) 0.0651(11) -0.0061(7) -0.0079(8) 0.0056(6)
C52 0.0457(9) 0.0327(8) 0.0521(10) -0.0120(7) 0.0043(8) 0.0031(7)
C62 0.0457(8) 0.0271(7) 0.0382(8) -0.0058(6) 0.0029(7) -0.0006(6)
C72 0.0427(8) 0.0322(7) 0.0407(8) 0.0109(6) 0.0016(7) 0.0012(6)
C82 0.0497(10) 0.0502(10) 0.0674(13) 0.0165(9) 0.0078(9) -0.0073(8)
C92 0.0679(12) 0.0544(11) 0.0390(9) 0.0108(8) -0.0002(9) 0.0053(9)
C102 0.0781(13) 0.0343(9) 0.0483(10) -0.0035(8) 0.0264(10) 0.0042(8)
C112 0.0870(16) 0.0675(14) 0.0778(16) -0.0047(12) 0.0336(14) -0.0227(13)
C122 0.109(2) 0.1029(19) 0.0508(13) 0.0209(14) 0.0119(14) 0.0119(16)
C13 0.0409(8) 0.0311(7) 0.0478(9) -0.0040(7) -0.0142(7) 0.0009(6)
O13 0.0563(8) 0.0471(7) 0.0933(11) -0.0081(7) -0.0363(8) 0.0170(6)
C14 0.0545(14) 0.0319(11) 0.0350(12) 0.000 0.0006(10) 0.000
O14 0.1224(19) 0.0622(13) 0.0567(13) 0.000 0.0397(14) 0.000

loop_
_geom_bond_atom_site_label_1
_geom_bond_atom_site_label_2
_geom_bond_distance
_geom_bond_site_symmetry_2
_geom_bond_publ_flag
Fe1 C13 1.7957(15) 8_565 ?
Fe1 C13 1.7957(15) . ?
Fe1 C14 1.870(2) . ?
Fe1 N11 1.9825(11) . ?
Fe1 N11 1.9825(11) 8_565 ?
N11 C11 1.3326(17) . ?
N11 C12 1.4502(16) . ?
C11 C21 1.3967(16) . ?
C11 C31 1.5153(19) . ?
C21 C11 1.3967(16) 8_565 ?
C12 C62 1.405(2) . ?
C12 C22 1.407(2) . ?
C22 C32 1.399(2) . ?
C22 C72 1.515(2) . ?
C32 C42 1.372(2) . ?
C42 C52 1.376(2) . ?
C52 C62 1.394(2) . ?
C62 C102 1.521(2) . ?
C72 C82 1.530(2) . ?
C72 C92 1.531(2) . ?
C102 C122 1.524(3) . ?
C102 C112 1.531(3) . ?
C13 O13 1.1467(18) . ?
C14 O14 1.136(3) . ?
